data_4132302
loop_
_publ_author_name
'Hashim, Mohamed I.'
'Le, Ha T. M.'
'Chen, Teng-Hao'
'Chen, Yu-Sheng'
'Daugulis, Olafs'
'Hsu, Chia-Wei'
'Jacobson, Allan J.'
'Kaveevivitchai, Watchareeya'
'Liang, Xiao'
'Makarenko, Tatyana'
'Miljani\'c, Ognjen \<S'
'Popovs, Ilja'
'Tran, Hung Vu'
'Wang, Xiqu'
'Wu, Chia-Hua'
'Wu, Judy I.'

_publ_section_title
;
 Dissecting Porosity in Molecular Crystals: Influence of Geometry,
 Hydrogen Bonding, and [\p&#x00B7;&#x00B7;&#x00B7;\p] Stacking on the
 Solid-State Packing of Fluorinated Aromatics.
;
_journal_issue 18
_journal_name_full 'Journal of the American Chemical Society'
_journal_page_first 6014
_journal_page_last 6026
_journal_paper_doi 10.1021/jacs.8b02869
_journal_volume 140
_journal_year 2018
_chemical_formula_sum 'C14 H6 Cl2 F4 N6'
_chemical_formula_weight 405.15
_space_group_IT_number 14
_space_group_name_Hall '-P 2yn'
_space_group_name_H-M_alt 'P 1 21/n 1'
_symmetry_cell_setting monoclinic
_symmetry_space_group_name_H-M 'P 1 21/n 1'
_atom_sites_solution_hydrogens geom
_atom_sites_solution_primary direct
_atom_sites_solution_secondary difmap
_audit_creation_method SHELXL-97
_cell_angle_alpha 90.00
_cell_angle_beta 90.812(2)
_cell_angle_gamma 90.00
_cell_formula_units_Z 2
_cell_length_a 7.2212(4)
_cell_length_b 12.9730(6)
_cell_length_c 8.0959(4)
_cell_measurement_reflns_used 4731
_cell_measurement_temperature 213(2)
_cell_measurement_theta_max 66.55
_cell_measurement_theta_min 6.44
_cell_volume 758.35(7)
_computing_cell_refinement 'SAINT v7.60A (Bruker-Nonius, 2013)'
_computing_data_collection 'APEX2 v2013.4-1 (Bruker-Nonius, 2013)'
_computing_data_reduction 'SAINT v7.60A (Bruker-Nonius, 2013)'
_computing_structure_refinement 'SHELXL v6.12 (G.M. Sheldrick, 2001)'
_computing_structure_solution 'SHELXS v6.12 (G.M. Sheldrick, 2001)'
_diffrn_ambient_temperature 213(2)
_diffrn_detector_area_resol_mean 4K
_diffrn_measured_fraction_theta_full 0.973
_diffrn_measured_fraction_theta_max 0.973
_diffrn_measurement_device_type 'Bruker DUO APEX II CCD'
_diffrn_measurement_method CCD
_diffrn_radiation_monochromator graphite
_diffrn_radiation_source 'Incoatec 30 Watt Cu microsource'
_diffrn_radiation_type CuK\a
_diffrn_radiation_wavelength 1.54178
_diffrn_reflns_av_R_equivalents 0.0241
_diffrn_reflns_av_sigmaI/netI 0.0162
_diffrn_reflns_limit_h_max 8
_diffrn_reflns_limit_h_min -8
_diffrn_reflns_limit_k_max 15
_diffrn_reflns_limit_k_min 0
_diffrn_reflns_limit_l_max 9
_diffrn_reflns_limit_l_min 0
_diffrn_reflns_number 5148
_diffrn_reflns_theta_full 66.55
_diffrn_reflns_theta_max 66.55
_diffrn_reflns_theta_min 6.44
_diffrn_standards_decay_% 0.0
_exptl_absorpt_coefficient_mu 4.423
_exptl_absorpt_correction_T_max 0.7528
_exptl_absorpt_correction_T_min 0.4958
_exptl_absorpt_correction_type empirical
_exptl_absorpt_process_details 'SAINT v7.60A'
_exptl_crystal_colour Yellow
_exptl_crystal_density_diffrn 1.774
_exptl_crystal_density_method 'not measured'
_exptl_crystal_description 'rectangular column'
_exptl_crystal_F_000 404
_exptl_crystal_size_max 0.40
_exptl_crystal_size_mid 0.20
_exptl_crystal_size_min 0.15
_refine_diff_density_max 0.229
_refine_diff_density_min -0.260
_refine_diff_density_rms 0.050
_refine_ls_extinction_coef 0.0020(6)
_refine_ls_extinction_expression Fc^*^=kFc[1+0.001xFc^2^\l^3^/sin(2\q)]^-1/4^
_refine_ls_extinction_method SHELXL
_refine_ls_goodness_of_fit_ref 1.064
_refine_ls_hydrogen_treatment mixed
_refine_ls_matrix_type full
_refine_ls_number_parameters 122
_refine_ls_number_reflns 1301
_refine_ls_number_restraints 1
_refine_ls_restrained_S_all 1.063
_refine_ls_R_factor_all 0.0311
_refine_ls_R_factor_gt 0.0306
_refine_ls_shift/su_max 0.000
_refine_ls_shift/su_mean 0.000
_refine_ls_structure_factor_coef Fsqd
_refine_ls_weighting_details 'calc w=1/[\s^2^(Fo^2^)+(0.0477P)^2^+0.5046P] where P=(Fo^2^+2Fc^2^)/3'
_refine_ls_weighting_scheme calc
_refine_ls_wR_factor_gt 0.0860
_refine_ls_wR_factor_ref 0.0866
_reflns_number_gt 1268
_reflns_number_total 1361
_reflns_threshold_expression >3.99sigma(I)
_cod_data_source_file ja8b02869_si_005.cif
_cod_data_source_block k1486
_cod_depositor_comments
;
The following automatic conversions were performed:

data item '_exptl_absorpt_correction_type' value 'Empirical' was
changed to 'empirical' in accordance with the
/home/saulius/struct/COD-crude-data/automatic-downloads/DataCite-retrospective/ACS/depositions/lib/dictionaries/cif_core.dic
dictionary named 'cif_core.dic' version 2.4.2 last updated on
2011-04-26.

data item '_symmetry_cell_setting' value 'Monoclinic' was changed to
'monoclinic' in accordance with the
/home/saulius/struct/COD-crude-data/automatic-downloads/DataCite-retrospective/ACS/depositions/lib/dictionaries/cif_core.dic
dictionary named 'cif_core.dic' version 2.4.2 last updated on
2011-04-26.

Automatic conversion script
Id: cif_fix_values 6909 2019-04-08 15:41:33Z antanas 
;
_cod_original_sg_symbol_H-M P2(1)/n
_cod_database_code 4132302

loop_
_symmetry_equiv_pos_as_xyz
'x, y, z'
'-x+1/2, y+1/2, -z+1/2'
'-x, -y, -z'
'x-1/2, -y-1/2, z-1/2'

loop_
_atom_site_label
_atom_site_type_symbol
_atom_site_fract_x
_atom_site_fract_y
_atom_site_fract_z
_atom_site_U_iso_or_equiv
_atom_site_adp_type
_atom_site_occupancy
_atom_site_symmetry_multiplicity
_atom_site_calc_flag
_atom_site_refinement_flags
Cl1 Cl 0.14654(6) 0.35484(4) 0.70315(6) 0.0371(2) Uani 1 1 d .
F1 F 0.78436(15) 0.50437(9) -0.21909(13) 0.0351(3) Uani 1 1 d .
F2 F 0.83964(15) 0.41716(9) 0.07278(13) 0.0351(3) Uani 1 1 d .
N1 N 0.4432(2) 0.37228(11) 0.41305(18) 0.0258(4) Uani 1 1 d .
N2 N 0.4460(2) 0.26167(12) 0.82123(19) 0.0291(4) Uani 1 1 d .
N3 N 0.6199(2) 0.24123(13) 0.76897(19) 0.0296(4) Uani 1 1 d D
H3N H 0.696(3) 0.2008(15) 0.829(3) 0.038 Uiso 1 1 d D
C1 C 0.6411(3) 0.50500(13) -0.1119(2) 0.0256(4) Uani 1 1 d .
C2 C 0.6681(2) 0.45891(13) 0.0393(2) 0.0261(4) Uani 1 1 d .
C3 C 0.5292(2) 0.45177(13) 0.1573(2) 0.0246(4) Uani 1 1 d .
C4 C 0.5705(3) 0.40475(13) 0.3185(2) 0.0270(4) Uani 1 1 d .
H4 H 0.6947 0.3983 0.3532 0.032 Uiso 1 1 calc R
C5 C 0.4922(2) 0.32533(14) 0.5632(2) 0.0250(4) Uani 1 1 d .
C6 C 0.3707(2) 0.31188(14) 0.6952(2) 0.0262(4) Uani 1 1 d .
C7 C 0.6531(3) 0.27697(14) 0.6176(2) 0.0283(4) Uani 1 1 d .
H7 H 0.7641 0.2706 0.5592 0.034 Uiso 1 1 calc R

loop_
_atom_site_aniso_label
_atom_site_aniso_U_11
_atom_site_aniso_U_22
_atom_site_aniso_U_33
_atom_site_aniso_U_23
_atom_site_aniso_U_13
_atom_site_aniso_U_12
Cl1 0.0256(3) 0.0468(3) 0.0389(3) 0.00308(19) 0.0039(2) 0.00355(18)
F1 0.0316(6) 0.0422(7) 0.0317(6) 0.0111(5) 0.0064(5) 0.0051(5)
F2 0.0318(6) 0.0415(6) 0.0321(6) 0.0143(5) 0.0015(4) 0.0087(5)
N1 0.0292(8) 0.0281(8) 0.0201(8) 0.0020(6) -0.0008(6) -0.0014(6)
N2 0.0294(8) 0.0362(9) 0.0219(8) 0.0016(6) 0.0030(6) 0.0000(6)
N3 0.0286(8) 0.0376(9) 0.0227(8) 0.0034(6) -0.0003(6) 0.0044(7)
C1 0.0266(9) 0.0257(9) 0.0246(9) 0.0015(7) 0.0051(7) -0.0006(7)
C2 0.0248(9) 0.0258(9) 0.0277(9) 0.0029(7) -0.0003(7) 0.0027(7)
C3 0.0281(9) 0.0228(8) 0.0231(9) 0.0011(7) 0.0008(7) -0.0015(7)
C4 0.0278(9) 0.0281(9) 0.0250(9) 0.0031(7) -0.0006(7) 0.0003(7)
C5 0.0273(9) 0.0280(9) 0.0198(9) -0.0005(7) 0.0005(7) -0.0025(7)
C6 0.0268(9) 0.0282(9) 0.0236(9) -0.0012(7) 0.0013(7) -0.0020(7)
C7 0.0276(9) 0.0351(10) 0.0222(9) -0.0003(7) 0.0030(7) 0.0011(7)

loop_
_atom_type_symbol
_atom_type_description
_atom_type_scat_dispersion_real
_atom_type_scat_dispersion_imag
_atom_type_scat_source
C C 0.0181 0.0091 'International Tables Vol C Tables 4.2.6.8 and 6.1.1.4'
H H 0.0000 0.0000 'International Tables Vol C Tables 4.2.6.8 and 6.1.1.4'
N N 0.0311 0.0180 'International Tables Vol C Tables 4.2.6.8 and 6.1.1.4'
F F 0.0727 0.0534 'International Tables Vol C Tables 4.2.6.8 and 6.1.1.4'
Cl Cl 0.3639 0.7018 'International Tables Vol C Tables 4.2.6.8 and 6.1.1.4'

loop_
_geom_angle_atom_site_label_1
_geom_angle_atom_site_label_2
_geom_angle_atom_site_label_3
_geom_angle
_geom_angle_site_symmetry_1
_geom_angle_site_symmetry_3
C4 N1 C5 119.27(16) . .
C6 N2 N3 103.18(15) . .
C7 N3 N2 113.43(15) . .
F1 C1 C2 117.82(16) . .
F1 C1 C3 120.64(16) . 3_665
C2 C1 C3 121.50(17) . 3_665
C1 C2 F2 117.55(16) . .
C1 C2 C3 122.96(17) . .
F2 C2 C3 119.48(15) . .
C1 C3 C2 115.53(16) 3_665 .
C1 C3 C4 124.62(16) 3_665 .
C2 C3 C4 119.80(16) . .
N1 C4 C3 122.14(16) . .
C7 C5 N1 132.29(16) . .
C7 C5 C6 103.39(15) . .
N1 C5 C6 124.20(16) . .
N2 C6 C5 113.25(16) . .
N2 C6 Cl1 120.67(14) . .
C5 C6 Cl1 126.08(14) . .
N3 C7 C5 106.74(16) . .

loop_
_geom_bond_atom_site_label_1
_geom_bond_atom_site_label_2
_geom_bond_distance
_geom_bond_site_symmetry_2
Cl1 C6 1.7141(18) .
F1 C1 1.360(2) .
F2 C2 1.376(2) .
N1 C4 1.276(2) .
N1 C5 1.400(2) .
N2 C6 1.321(2) .
N2 N3 1.357(2) .
N3 C7 1.335(2) .
C1 C2 1.374(3) .
C1 C3 1.396(3) 3_665
C2 C3 1.397(3) .
C3 C1 1.396(3) 3_665
C3 C4 1.467(2) .
C5 C7 1.387(3) .
C5 C6 1.404(3) .

loop_
_geom_hbond_atom_site_label_D
_geom_hbond_atom_site_label_H
_geom_hbond_atom_site_label_A
_geom_hbond_distance_DH
_geom_hbond_distance_HA
_geom_hbond_distance_DA
_geom_hbond_angle_DHA
_geom_hbond_site_symmetry_A
N3 H3N N1 0.898(10) 2.124(12) 2.984(2) 160(2) 4_666

loop_
_geom_torsion_atom_site_label_1
_geom_torsion_atom_site_label_2
_geom_torsion_atom_site_label_3
_geom_torsion_atom_site_label_4
_geom_torsion
_geom_torsion_site_symmetry_1
_geom_torsion_site_symmetry_4
C6 N2 N3 C7 0.2(2) . .
F1 C1 C2 F2 1.3(2) . .
C3 C1 C2 F2 179.17(15) 3_665 .
F1 C1 C2 C3 -177.82(16) . .
C3 C1 C2 C3 0.1(3) 3_665 .
C1 C2 C3 C1 -0.1(3) . 3_665
F2 C2 C3 C1 -179.15(15) . 3_665
C1 C2 C3 C4 -177.77(17) . .
F2 C2 C3 C4 3.2(2) . .
C5 N1 C4 C3 178.08(16) . .
C1 C3 C4 N1 20.9(3) 3_665 .
C2 C3 C4 N1 -161.62(18) . .
C4 N1 C5 C7 -22.5(3) . .
C4 N1 C5 C6 162.10(18) . .
N3 N2 C6 C5 -0.6(2) . .
N3 N2 C6 Cl1 -179.98(13) . .
C7 C5 C6 N2 0.7(2) . .
N1 C5 C6 N2 177.26(16) . .
C7 C5 C6 Cl1 -179.88(14) . .
N1 C5 C6 Cl1 -3.4(3) . .
N2 N3 C7 C5 0.3(2) . .
N1 C5 C7 N3 -176.69(18) . .
C6 C5 C7 N3 -0.6(2) . .
